data_2222614
loop_
_publ_author_name
'Nirmala, Joseph'
'Unnikrishnan, N. V'
'Anabha, E. R'
'Sudarsanakumar, C.'

_publ_section_title
;
 2-[2-Benzoyl-3,3-bis(methylsulfanyl)prop-2-enylidene]malononitrile
;
_journal_coeditor_code CI2822
_journal_issue 8
_journal_name_full 'Acta Crystallographica Section E'
_journal_page_first o1727
_journal_paper_doi 10.1107/S1600536809024635
_journal_volume 65
_journal_year 2009
_chemical_formula_iupac 'C15 H12 N2 O S2'
_chemical_formula_moiety 'C15 H12 N2 O S2'
_chemical_formula_sum 'C15 H12 N2 O S2'
_chemical_formula_weight 300.39
_chemical_name_systematic
;
2-[2-Benzoyl-3,3-bis(methylsulfanyl)prop-2-enylidene]malononitrile
;
_space_group_IT_number 14
_symmetry_cell_setting monoclinic
_symmetry_space_group_name_Hall '-P 2ybc'
_symmetry_space_group_name_H-M 'P 1 21/c 1'
_atom_sites_solution_hydrogens geom
_atom_sites_solution_primary direct
_atom_sites_solution_secondary difmap
_audit_creation_method SHELXL-97
_cell_angle_alpha 90.00
_cell_angle_beta 90.106(2)
_cell_angle_gamma 90.00
_cell_formula_units_Z 4
_cell_length_a 5.6557(2)
_cell_length_b 8.5153(3)
_cell_length_c 31.4726(11)
_cell_measurement_reflns_used 9663
_cell_measurement_temperature 298(2)
_cell_measurement_theta_max 25.50
_cell_measurement_theta_min 1.29
_cell_volume 1515.72(9)
_computing_cell_refinement 'SCALEPACK (Otwinowski & Minor, 1997)'
_computing_data_collection 'XPRESS (MacScience, 2002)'
_computing_data_reduction 'SCALEPACK and DENZO (Otwinowski & Minor, 1997)'
_computing_molecular_graphics 'PLATON (Spek, 2009) and ORTEPII (Johnson, 1976)'
_computing_publication_material 'SHELXL97 (Sheldrick, 2008) and PLATON (Spek, 2009)'
_computing_structure_refinement 'SHELXL97 (Sheldrick, 2008)'
_computing_structure_solution 'SHELXS97 (Sheldrick, 2008)'
_diffrn_ambient_temperature 298(2)
_diffrn_detector_area_resol_mean 10.0
_diffrn_measured_fraction_theta_full 0.932
_diffrn_measured_fraction_theta_max 0.932
_diffrn_measurement_device_type 'MacScience DIPLabo 32001'
_diffrn_measurement_method \w
_diffrn_radiation_monochromator graphite
_diffrn_radiation_source 'fine-focus sealed tube'
_diffrn_radiation_type MoK\a
_diffrn_radiation_wavelength 0.71073
_diffrn_reflns_av_R_equivalents 0.0238
_diffrn_reflns_av_sigmaI/netI 0.0219
_diffrn_reflns_limit_h_max 6
_diffrn_reflns_limit_h_min -6
_diffrn_reflns_limit_k_max 8
_diffrn_reflns_limit_k_min -10
_diffrn_reflns_limit_l_max 38
_diffrn_reflns_limit_l_min -32
_diffrn_reflns_number 9663
_diffrn_reflns_theta_full 25.50
_diffrn_reflns_theta_max 25.50
_diffrn_reflns_theta_min 1.29
_exptl_absorpt_coefficient_mu 0.347
_exptl_absorpt_correction_type none
_exptl_crystal_colour 'pale yellow'
_exptl_crystal_density_diffrn 1.316
_exptl_crystal_density_method 'not measured'
_exptl_crystal_description Block
_exptl_crystal_F_000 624
_exptl_crystal_size_max 0.40
_exptl_crystal_size_mid 0.35
_exptl_crystal_size_min 0.30
_refine_diff_density_max 0.262
_refine_diff_density_min -0.249
_refine_ls_extinction_method none
_refine_ls_goodness_of_fit_ref 1.131
_refine_ls_hydrogen_treatment constr
_refine_ls_matrix_type full
_refine_ls_number_parameters 183
_refine_ls_number_reflns 2816
_refine_ls_number_restraints 0
_refine_ls_restrained_S_all 1.131
_refine_ls_R_factor_all 0.0503
_refine_ls_R_factor_gt 0.0389
_refine_ls_shift/su_max 0.001
_refine_ls_shift/su_mean 0.000
_refine_ls_structure_factor_coef Fsqd
_refine_ls_weighting_details 'calc w=1/[\s^2^(Fo^2^)+(0.0656P)^2^+0.4642P] where P=(Fo^2^+2Fc^2^)/3'
_refine_ls_weighting_scheme calc
_refine_ls_wR_factor_gt 0.1104
_refine_ls_wR_factor_ref 0.1278
_reflns_number_gt 2338
_reflns_number_total 2816
_reflns_threshold_expression I>2\s(I)
_cod_data_source_file ci2822.cif
_cod_data_source_block I
_cod_depositor_comments
;
The following automatic conversions were performed:
'_symmetry_cell_setting' value 'Monoclinic' changed to 'monoclinic'
according to '/home/saulius/struct/CIF-dictionaries/cif_core.dic'
dictionary named 'cif_core.dic' version 2.4.1 from 2010-06-29.

Automatic conversion script
Id: cif_fix_enum 1527 2010-12-29 10:47:43Z saulius 

The following automatic conversions were performed:

'_symmetry_cell_setting' value 'Monoclinic' changed to 'monoclinic'
according to /home/saulius/struct/CIF-dictionaries/cif_core.dic
dictionary named 'cif_core.dic' version 2.4.1 from 2010-06-29.

Automatic conversion script
Id: cif_fix_values 1715 2011-07-08 13:25:40Z adriana 
;
_cod_original_sg_symbol_H-M 'P 21/c'
_cod_database_code 2222614
_cod_database_fobs_code 2222614

loop_
_symmetry_equiv_pos_as_xyz
'x, y, z'
'-x, y+1/2, -z+1/2'
'-x, -y, -z'
'x, -y-1/2, z-1/2'

loop_
_atom_site_type_symbol
_atom_site_label
_atom_site_fract_x
_atom_site_fract_y
_atom_site_fract_z
_atom_site_U_iso_or_equiv
_atom_site_adp_type
_atom_site_calc_flag
_atom_site_refinement_flags
_atom_site_occupancy
_atom_site_disorder_assembly
_atom_site_disorder_group
S S1 0.00111(11) 0.11114(7) 0.06548(2) 0.0548(2) Uani d . 1 . .
S S2 -0.42287(10) 0.19748(8) 0.11875(2) 0.0644(2) Uani d . 1 . .
C C13 0.1963(4) 0.6023(2) 0.06658(7) 0.0428(5) Uani d . 1 . .
C C8 -0.0899(3) 0.4037(2) 0.09460(6) 0.0416(5) Uani d . 1 . .
O O1 -0.3112(3) 0.6304(2) 0.11057(6) 0.0612(5) Uani d . 1 . .
C C14 0.1880(4) 0.7065(3) 0.10221(8) 0.0476(5) Uani d . 1 . .
C C7 -0.2105(3) 0.5153(3) 0.12490(7) 0.0442(5) Uani d . 1 . .
C C4 -0.2015(4) 0.4849(3) 0.17132(7) 0.0471(5) Uani d . 1 . .
C C9 -0.1611(4) 0.2504(3) 0.09308(6) 0.0433(5) Uani d . 1 . .
N N1 0.1825(4) 0.7886(3) 0.13089(8) 0.0688(6) Uani d . 1 . .
N N2 0.4570(5) 0.6939(3) 0.00423(8) 0.0775(7) Uani d . 1 . .
C C12 0.0782(4) 0.4644(3) 0.06452(7) 0.0436(5) Uani d . 1 . .
H H12 0.1091 0.4017 0.0410 0.052 Uiso calc R 1 . .
C C15 0.3442(4) 0.6523(3) 0.03182(8) 0.0531(6) Uani d . 1 . .
C C3 -0.0286(5) 0.3946(3) 0.18964(8) 0.0632(7) Uani d . 1 . .
H H3 0.0884 0.3489 0.1730 0.076 Uiso calc R 1 . .
C C11 -0.2165(5) -0.0279(3) 0.04676(9) 0.0673(7) Uani d . 1 . .
H H11A -0.2667 -0.0931 0.0699 0.101 Uiso calc R 1 . .
H H11B -0.1483 -0.0923 0.0249 0.101 Uiso calc R 1 . .
H H11C -0.3502 0.0277 0.0354 0.101 Uiso calc R 1 . .
C C10 -0.3350(6) 0.0311(4) 0.15069(10) 0.0833(9) Uani d . 1 . .
H H10A -0.2272 -0.0333 0.1349 0.125 Uiso calc R 1 . .
H H10B -0.4722 -0.0293 0.1581 0.125 Uiso calc R 1 . .
H H10C -0.2588 0.0675 0.1761 0.125 Uiso calc R 1 . .
C C5 -0.3728(5) 0.5550(4) 0.19670(8) 0.0672(7) Uani d . 1 . .
H H5 -0.4862 0.6200 0.1845 0.081 Uiso calc R 1 . .
C C1 -0.2049(7) 0.4371(5) 0.25760(9) 0.0886(10) Uani d . 1 . .
H H1 -0.2081 0.4190 0.2867 0.106 Uiso calc R 1 . .
C C6 -0.3743(6) 0.5282(5) 0.23948(10) 0.0907(10) Uani d . 1 . .
H H6 -0.4918 0.5726 0.2563 0.109 Uiso calc R 1 . .
C C2 -0.0300(7) 0.3719(4) 0.23359(10) 0.0841(9) Uani d . 1 . .
H H2 0.0881 0.3124 0.2465 0.101 Uiso calc R 1 . .

loop_
_atom_site_aniso_label
_atom_site_aniso_U_11
_atom_site_aniso_U_22
_atom_site_aniso_U_33
_atom_site_aniso_U_12
_atom_site_aniso_U_13
_atom_site_aniso_U_23
S1 0.0588(4) 0.0489(4) 0.0568(4) -0.0146(3) 0.0101(3) -0.0086(3)
S2 0.0452(3) 0.0742(5) 0.0739(5) -0.0231(3) 0.0133(3) -0.0116(3)
C13 0.0436(11) 0.0424(11) 0.0423(11) -0.0046(9) -0.0006(8) 0.0003(9)
C8 0.0394(10) 0.0470(11) 0.0384(11) -0.0078(9) -0.0043(8) -0.0007(9)
O1 0.0509(9) 0.0683(11) 0.0644(11) 0.0137(8) 0.0015(8) 0.0101(9)
C14 0.0399(11) 0.0470(12) 0.0560(14) -0.0030(9) -0.0046(9) -0.0036(11)
C7 0.0329(9) 0.0503(12) 0.0493(12) -0.0041(9) -0.0017(8) -0.0002(10)
C4 0.0448(11) 0.0511(12) 0.0453(12) -0.0066(9) -0.0003(9) -0.0023(10)
C9 0.0411(10) 0.0502(12) 0.0384(11) -0.0111(9) -0.0021(8) -0.0014(9)
N1 0.0609(13) 0.0696(14) 0.0758(15) -0.0004(10) -0.0015(11) -0.0257(13)
N2 0.0999(18) 0.0699(15) 0.0628(14) -0.0293(13) 0.0150(13) 0.0073(12)
C12 0.0479(11) 0.0463(12) 0.0367(11) -0.0061(9) 0.0003(8) -0.0033(9)
C15 0.0646(14) 0.0431(12) 0.0517(14) -0.0139(11) 0.0008(11) 0.0007(11)
C3 0.0706(16) 0.0651(16) 0.0538(15) 0.0063(13) -0.0092(12) -0.0026(12)
C11 0.0893(18) 0.0542(14) 0.0584(15) -0.0278(13) 0.0043(13) -0.0119(12)
C10 0.109(2) 0.081(2) 0.0601(17) -0.0354(18) 0.0254(16) 0.0058(15)
C5 0.0591(14) 0.0854(19) 0.0571(16) 0.0016(14) 0.0114(12) -0.0041(14)
C1 0.116(3) 0.107(3) 0.0429(15) -0.017(2) 0.0079(16) 0.0082(17)
C6 0.088(2) 0.130(3) 0.0549(18) 0.003(2) 0.0176(16) -0.0021(19)
C2 0.104(2) 0.084(2) 0.0641(19) 0.0032(18) -0.0244(17) 0.0116(16)

loop_
_atom_type_symbol
_atom_type_description
_atom_type_scat_dispersion_real
_atom_type_scat_dispersion_imag
_atom_type_scat_source
C C 0.0033 0.0016 'International Tables Vol C Tables 4.2.6.8 and 6.1.1.4'
H H 0.0000 0.0000 'International Tables Vol C Tables 4.2.6.8 and 6.1.1.4'
N N 0.0061 0.0033 'International Tables Vol C Tables 4.2.6.8 and 6.1.1.4'
O O 0.0106 0.0060 'International Tables Vol C Tables 4.2.6.8 and 6.1.1.4'
S S 0.1246 0.1234 'International Tables Vol C Tables 4.2.6.8 and 6.1.1.4'

loop_
_geom_angle_atom_site_label_1
_geom_angle_atom_site_label_2
_geom_angle_atom_site_label_3
_geom_angle_site_symmetry_1
_geom_angle_site_symmetry_3
_geom_angle
_geom_angle_publ_flag
C9 S1 C11 . . 104.55(12) ?
C9 S2 C10 . . 103.13(13) ?
C12 C13 C14 . . 124.00(19) ?
C12 C13 C15 . . 120.4(2) ?
C14 C13 C15 . . 115.56(19) ?
C9 C8 C12 . . 121.01(19) ?
C9 C8 C7 . . 119.33(18) ?
C12 C8 C7 . . 119.26(18) ?
N1 C14 C13 . . 179.3(2) ?
O1 C7 C4 . . 121.3(2) ?
O1 C7 C8 . . 118.9(2) ?
C4 C7 C8 . . 119.80(19) ?
C3 C4 C5 . . 119.8(2) ?
C3 C4 C7 . . 122.3(2) ?
C5 C4 C7 . . 117.9(2) ?
C8 C9 S1 . . 120.97(16) ?
C8 C9 S2 . . 118.70(17) ?
S1 C9 S2 . . 120.31(12) ?
C13 C12 C8 . . 127.4(2) ?
C13 C12 H12 . . 116.3 ?
C8 C12 H12 . . 116.3 ?
N2 C15 C13 . . 178.5(3) ?
C4 C3 C2 . . 119.3(3) ?
C4 C3 H3 . . 120.4 ?
C2 C3 H3 . . 120.4 ?
S1 C11 H11A . . 109.5 ?
S1 C11 H11B . . 109.5 ?
H11A C11 H11B . . 109.5 ?
S1 C11 H11C . . 109.5 ?
H11A C11 H11C . . 109.5 ?
H11B C11 H11C . . 109.5 ?
S2 C10 H10A . . 109.5 ?
S2 C10 H10B . . 109.5 ?
H10A C10 H10B . . 109.5 ?
S2 C10 H10C . . 109.5 ?
H10A C10 H10C . . 109.5 ?
H10B C10 H10C . . 109.5 ?
C6 C5 C4 . . 120.0(3) ?
C6 C5 H5 . . 120.0 ?
C4 C5 H5 . . 120.0 ?
C6 C1 C2 . . 120.8(3) ?
C6 C1 H1 . . 119.6 ?
C2 C1 H1 . . 119.6 ?
C1 C6 C5 . . 120.3(3) ?
C1 C6 H6 . . 119.9 ?
C5 C6 H6 . . 119.9 ?
C1 C2 C3 . . 119.9(3) ?
C1 C2 H2 . . 120.1 ?
C3 C2 H2 . . 120.1 ?

loop_
_geom_bond_atom_site_label_1
_geom_bond_atom_site_label_2
_geom_bond_site_symmetry_2
_geom_bond_distance
_geom_bond_publ_flag
S1 C9 . 1.734(2) ?
S1 C11 . 1.806(2) ?
S2 C9 . 1.747(2) ?
S2 C10 . 1.806(3) ?
C13 C12 . 1.352(3) ?
C13 C14 . 1.431(3) ?
C13 C15 . 1.443(3) ?
C8 C9 . 1.366(3) ?
C8 C12 . 1.439(3) ?
C8 C7 . 1.510(3) ?
O1 C7 . 1.220(3) ?
C14 N1 . 1.142(3) ?
C7 C4 . 1.485(3) ?
C4 C3 . 1.371(3) ?
C4 C5 . 1.391(3) ?
N2 C15 . 1.135(3) ?
C12 H12 . 0.93 ?
C3 C2 . 1.397(4) ?
C3 H3 . 0.93 ?
C11 H11A . 0.96 ?
C11 H11B . 0.96 ?
C11 H11C . 0.96 ?
C10 H10A . 0.96 ?
C10 H10B . 0.96 ?
C10 H10C . 0.96 ?
C5 C6 . 1.365(4) ?
C5 H5 . 0.93 ?
C1 C6 . 1.358(5) ?
C1 C2 . 1.364(5) ?
C1 H1 . 0.93 ?
C6 H6 . 0.93 ?
C2 H2 . 0.93 ?

loop_
_geom_hbond_atom_site_label_D
_geom_hbond_atom_site_label_H
_geom_hbond_atom_site_label_A
_geom_hbond_site_symmetry_A
_geom_hbond_distance_DH
_geom_hbond_distance_HA
_geom_hbond_distance_DA
_geom_hbond_angle_DHA
C10 H10A S1 . 0.96 2.82 3.360(3) 116
C12 H12 S1 . 0.93 2.66 3.040(2) 105

loop_
_geom_torsion_atom_site_label_1
_geom_torsion_atom_site_label_2
_geom_torsion_atom_site_label_3
_geom_torsion_atom_site_label_4
_geom_torsion_site_symmetry_1
_geom_torsion_site_symmetry_2
_geom_torsion_site_symmetry_3
_geom_torsion_site_symmetry_4
_geom_torsion
_geom_torsion_publ_flag
C9 C8 C7 O1 . . . . -119.9(2) ?
C12 C8 C7 O1 . . . . 53.0(3) ?
C9 C8 C7 C4 . . . . 61.1(3) ?
C12 C8 C7 C4 . . . . -126.1(2) ?
O1 C7 C4 C3 . . . . -156.3(2) ?
C8 C7 C4 C3 . . . . 22.7(3) ?
O1 C7 C4 C5 . . . . 22.0(3) ?
C8 C7 C4 C5 . . . . -159.0(2) ?
C12 C8 C9 S1 . . . . 17.8(3) ?
C7 C8 C9 S1 . . . . -169.48(15) ?
C12 C8 C9 S2 . . . . -161.03(16) ?
C7 C8 C9 S2 . . . . 11.7(3) ?
C11 S1 C9 C8 . . . . -148.69(19) ?
C11 S1 C9 S2 . . . . 30.13(17) ?
C10 S2 C9 C8 . . . . -129.17(19) ?
C10 S2 C9 S1 . . . . 51.99(17) ?
C14 C13 C12 C8 . . . . 6.1(4) ?
C15 C13 C12 C8 . . . . -174.6(2) ?
C9 C8 C12 C13 . . . . -167.0(2) ?
C7 C8 C12 C13 . . . . 20.3(3) ?
C5 C4 C3 C2 . . . . 1.2(4) ?
C7 C4 C3 C2 . . . . 179.5(2) ?
C3 C4 C5 C6 . . . . -2.8(4) ?
C7 C4 C5 C6 . . . . 178.8(3) ?
C2 C1 C6 C5 . . . . 0.5(6) ?
C4 C5 C6 C1 . . . . 2.0(5) ?
C6 C1 C2 C3 . . . . -2.1(6) ?
C4 C3 C2 C1 . . . . 1.2(5) ?

loop_
_cod_related_entry_id
_cod_related_entry_database
_cod_related_entry_code
1 ChemSpider 30655827
